data_4344053
loop_
_publ_author_name
'Durach, Dajana'
'Fahrnbauer, Felix'
'Oeckler, Oliver'
'Schnick, Wolfgang'

_publ_section_title
;
 La6Ba3[Si17N29O2]Cl-An Oxonitridosilicate Chloride with Exceptional
 Structural Motifs.
;
_journal_issue 17
_journal_name_full 'Inorganic chemistry'
_journal_page_first 8727
_journal_page_last 8732
_journal_paper_doi 10.1021/acs.inorgchem.5b01368
_journal_volume 54
_journal_year 2015
_chemical_formula_sum 'Ba3 Cl La6 N29 O2 Si17'
_chemical_formula_weight 2196.75
_chemical_name_systematic
;
 ?
;
_space_group_crystal_system hexagonal
_space_group_IT_number 176
_space_group_name_Hall '-P 6c'
_space_group_name_H-M_alt 'P 63/m'
_symmetry_space_group_name_Hall '-P 6c'
_symmetry_space_group_name_H-M 'P 63/m'
_audit_creation_method SHELXL-2014
_cell_angle_alpha 90
_cell_angle_beta 90
_cell_angle_gamma 120
_cell_formula_units_Z 2
_cell_length_a 9.8117(14)
_cell_length_b 9.8117(14)
_cell_length_c 19.286(6)
_cell_measurement_temperature 298(2)
_cell_volume 1607.9(6)
_computing_structure_refinement 'SHELXL-2014 (Sheldrick, 2014)'
_computing_structure_solution 'SHELXS-97 (Sheldrick, 1990)'
_diffrn_ambient_temperature 298(2)
_diffrn_measured_fraction_theta_full 0.981
_diffrn_measured_fraction_theta_max 0.991
_diffrn_measurement_device_type 'Heavy Duty (Huber)'
_diffrn_measurement_method oscillation
_diffrn_radiation_wavelength 0.3351
_diffrn_reflns_av_R_equivalents 0.0304
_diffrn_reflns_av_unetI/netI 0.0151
_diffrn_reflns_laue_measured_fraction_full 0.981
_diffrn_reflns_laue_measured_fraction_max 0.991
_diffrn_reflns_limit_h_max 14
_diffrn_reflns_limit_h_min -14
_diffrn_reflns_limit_k_max 14
_diffrn_reflns_limit_k_min -14
_diffrn_reflns_limit_l_max 29
_diffrn_reflns_limit_l_min -29
_diffrn_reflns_number 21886
_diffrn_reflns_point_group_measured_fraction_full 0.981
_diffrn_reflns_point_group_measured_fraction_max 0.991
_diffrn_reflns_theta_full 11.599
_diffrn_reflns_theta_max 14.703
_diffrn_reflns_theta_min 1.957
_diffrn_source synchrotron
_exptl_absorpt_coefficient_mu 1.611
_exptl_absorpt_correction_T_max 0.883
_exptl_absorpt_correction_T_min 0.605
_exptl_absorpt_correction_type multi-scan
_exptl_absorpt_process_details SADABS
_exptl_crystal_colour blue
_exptl_crystal_density_diffrn 4.537
_exptl_crystal_density_method 'not measured'
_exptl_crystal_description 'barrel-shaped crystallite'
_exptl_crystal_F_000 1968
_exptl_crystal_size_max 0.040
_exptl_crystal_size_mid 0.020
_exptl_crystal_size_min 0.020
_refine_diff_density_max 1.755
_refine_diff_density_min -1.051
_refine_diff_density_rms 0.135
_refine_ls_extinction_coef 0.0031(6)
_refine_ls_extinction_expression Fc^*^=kFc[1+0.001xFc^2^\l^3^/sin(2\q)]^-1/4^
_refine_ls_extinction_method SHELXL
_refine_ls_goodness_of_fit_ref 1.302
_refine_ls_hydrogen_treatment undef
_refine_ls_matrix_type full
_refine_ls_number_parameters 95
_refine_ls_number_reflns 1985
_refine_ls_number_restraints 0
_refine_ls_restrained_S_all 1.302
_refine_ls_R_factor_all 0.0171
_refine_ls_R_factor_gt 0.0169
_refine_ls_shift/su_max 0.001
_refine_ls_shift/su_mean 0.000
_refine_ls_structure_factor_coef Fsqd
_refine_ls_weighting_details 'w=1/[\s^2^(Fo^2^)+4.6386P] where P=(Fo^2^+2Fc^2^)/3'
_refine_ls_weighting_scheme calc
_refine_ls_wR_factor_gt 0.0396
_refine_ls_wR_factor_ref 0.0397
_reflns_Friedel_coverage 0.000
_reflns_number_gt 1971
_reflns_number_total 1985
_reflns_threshold_expression 'I > 2\s(I)'
_cod_data_source_file ic5b01368_si_002.cif
_cod_data_source_block shelxl
_cod_depositor_comments 'Adding full bibliography for 4344053.cif.'
_cod_original_cell_volume 1607.9(7)
_cod_database_code 4344053
_shelx_space_group_comment
;
The symmetry employed for this shelxl refinement is uniquely defined
by the following loop, which should always be used as a source of
symmetry information in preference to the above space-group names.
They are only intended as comments.
;
_shelx_estimated_absorpt_t_min 0.783
_shelx_estimated_absorpt_t_max 0.882
_shelxl_version_number 2014-3

loop_
_space_group_symop_operation_xyz
'x, y, z'
'-y, x-y, z'
'-x+y, -x, z'
'-x, -y, z+1/2'
'y, -x+y, z+1/2'
'x-y, x, z+1/2'
'-x, -y, -z'
'y, -x+y, -z'
'x-y, x, -z'
'x, y, -z-1/2'
'-y, x-y, -z-1/2'
'-x+y, -x, -z-1/2'

loop_
_atom_site_label
_atom_site_type_symbol
_atom_site_fract_x
_atom_site_fract_y
_atom_site_fract_z
_atom_site_U_iso_or_equiv
_atom_site_adp_type
_atom_site_occupancy
_atom_site_site_symmetry_order
_atom_site_calc_flag
_atom_site_refinement_flags_posn
_atom_site_refinement_flags_adp
_atom_site_refinement_flags_occupancy
La1 La 0.53306(2) 0.47894(2) 0.39098(2) 0.00793(5) Uani 1 1 d . . .
Ba2 Ba 0.16199(3) 0.29913(3) 0.2500 0.01178(6) Uani 1 2 d S T P
Si1 Si 0.75300(9) 0.54355(9) 0.2500 0.00492(13) Uani 1 2 d S T P
Si2 Si 0.6667 0.3333 0.50460(5) 0.00530(16) Uani 1 3 d S T P
Si3 Si 0.20747(6) 0.12253(6) 0.38315(3) 0.00472(10) Uani 1 1 d . . .
Si4 Si 0.67463(7) 0.81638(6) 0.46847(3) 0.00492(10) Uani 1 1 d . . .
N1 N 0.0000 0.0000 0.36301(16) 0.0058(5) Uani 1 3 d S T P
N2 N 0.7991(2) 0.7374(2) 0.45792(9) 0.0062(3) Uani 1 1 d . . .
N3 N 0.2345(2) 0.3081(2) 0.39609(9) 0.0067(3) Uani 1 1 d . . .
N4 N 0.5059(2) 0.3480(2) 0.52299(10) 0.0080(3) Uani 1 1 d . . .
N5 N 0.7942(2) 0.6655(2) 0.32130(9) 0.0087(3) Uani 1 1 d . . .
N6 N 0.5486(3) 0.4142(3) 0.2500 0.0080(4) Uani 1 2 d S T P
O7 O 0.6667 0.3333 0.41468(14) 0.0086(4) Uani 1 3 d S T P
Cl1 Cl 0.3333 0.6667 0.2718(3) 0.0542(16) Uani 0.5 3 d S T P

loop_
_atom_site_aniso_label
_atom_site_aniso_U_11
_atom_site_aniso_U_22
_atom_site_aniso_U_33
_atom_site_aniso_U_23
_atom_site_aniso_U_13
_atom_site_aniso_U_12
La1 0.00638(6) 0.00758(7) 0.00935(7) -0.00011(4) 0.00072(4) 0.00313(5)
Ba2 0.01125(9) 0.01768(10) 0.00826(9) 0.000 0.000 0.00861(8)
Si1 0.0051(3) 0.0041(3) 0.0051(3) 0.000 0.000 0.0020(3)
Si2 0.0041(2) 0.0041(2) 0.0076(4) 0.000 0.000 0.00207(11)
Si3 0.0044(2) 0.0048(2) 0.0049(2) 0.00014(17) 0.00018(17) 0.00224(18)
Si4 0.0045(2) 0.0045(2) 0.0058(2) 0.00018(17) 0.00038(17) 0.00227(18)
N1 0.0045(7) 0.0045(7) 0.0084(12) 0.000 0.000 0.0023(3)
N2 0.0070(7) 0.0084(7) 0.0052(7) 0.0009(5) 0.0010(5) 0.0053(6)
N3 0.0069(7) 0.0055(7) 0.0076(7) -0.0003(5) 0.0009(5) 0.0030(6)
N4 0.0045(6) 0.0058(7) 0.0133(8) -0.0001(6) 0.0008(6) 0.0022(6)
N5 0.0090(7) 0.0082(7) 0.0076(7) -0.0026(6) -0.0016(6) 0.0034(6)
N6 0.0055(10) 0.0049(9) 0.0123(11) 0.000 0.000 0.0017(8)
O7 0.0088(6) 0.0088(6) 0.0082(11) 0.000 0.000 0.0044(3)
Cl1 0.0257(7) 0.0257(7) 0.111(5) 0.000 0.000 0.0129(4)

loop_
_atom_type_symbol
_atom_type_description
_atom_type_scat_dispersion_real
_atom_type_scat_dispersion_imag
_atom_type_scat_source
N N -0.0010 0.0010 'International Tables Vol C Tables 4.2.6.8 and 6.1.1.4'
O O 0.0000 0.0010 'International Tables Vol C Tables 4.2.6.8 and 6.1.1.4'
Si Si 0.0150 0.0150 'International Tables Vol C Tables 4.2.6.8 and 6.1.1.4'
Cl Cl 0.0330 0.0340 'International Tables Vol C Tables 4.2.6.8 and 6.1.1.4'
Ba Ba -3.6460 0.5960 'International Tables Vol C Tables 4.2.6.8 and 6.1.1.4'
La La -2.4390 0.6430 'International Tables Vol C Tables 4.2.6.8 and 6.1.1.4'

loop_
_geom_angle_atom_site_label_1
_geom_angle_atom_site_label_2
_geom_angle_atom_site_label_3
_geom_angle
_geom_angle_site_symmetry_1
_geom_angle_site_symmetry_3
O7 La1 N4 125.46(7) . 7_666
O7 La1 N3 112.88(4) . .
N4 La1 N3 84.64(6) 7_666 .
O7 La1 N5 83.19(5) . .
N4 La1 N5 106.65(6) 7_666 .
N3 La1 N5 150.46(6) . .
O7 La1 N4 60.84(7) . .
N4 La1 N4 72.62(6) 7_666 .
N3 La1 N4 81.31(5) . .
N5 La1 N4 127.89(5) . .
O7 La1 N6 86.71(8) . .
N4 La1 N6 145.76(7) 7_666 .
N3 La1 N6 93.62(6) . .
N5 La1 N6 61.53(6) . .
N4 La1 N6 141.03(6) . .
O7 La1 N2 85.13(4) . .
N4 La1 N2 59.39(5) 7_666 .
N3 La1 N2 143.12(5) . .
N5 La1 N2 58.79(5) . .
N4 La1 N2 80.40(5) . .
N6 La1 N2 120.29(6) . .
O7 La1 Si2 31.82(7) . .
N4 La1 Si2 94.75(5) 7_666 .
N3 La1 Si2 105.67(4) . .
N5 La1 Si2 100.57(4) . .
N4 La1 Si2 31.56(4) . .
N6 La1 Si2 118.41(5) . .
N2 La1 Si2 72.29(4) . .
O7 La1 Si4 115.73(4) . .
N4 La1 Si4 31.38(4) 7_666 .
N3 La1 Si4 114.73(4) . .
N5 La1 Si4 75.88(4) . .
N4 La1 Si4 86.76(4) . .
N6 La1 Si4 129.17(5) . .
N2 La1 Si4 32.61(4) . .
Si2 La1 Si4 94.446(19) . .
O7 La1 Si1 77.03(6) . .
N4 La1 Si1 135.00(4) 7_666 .
N3 La1 Si1 125.41(4) . .
N5 La1 Si1 31.13(4) . .
N4 La1 Si1 137.13(4) . .
N6 La1 Si1 31.85(5) . .
N2 La1 Si1 89.00(4) . .
Si2 La1 Si1 105.69(2) . .
Si4 La1 Si1 106.01(2) . .
O7 La1 Si3 84.707(11) . .
N4 La1 Si3 110.07(4) 7_666 .
N3 La1 Si3 30.08(4) . .
N5 La1 Si3 141.58(4) . .
N4 La1 Si3 74.98(4) . .
N6 La1 Si3 81.50(5) . .
N2 La1 Si3 155.29(4) . .
Si2 La1 Si3 87.428(10) . .
Si4 La1 Si3 141.451(15) . .
Si1 La1 Si3 110.486(17) . .
O7 La1 Si3 82.389(11) . 3_665
N4 La1 Si3 83.81(4) 7_666 3_665
N3 La1 Si3 164.45(4) . 3_665
N5 La1 Si3 28.61(4) . 3_665
N4 La1 Si3 105.03(4) . 3_665
N6 La1 Si3 90.09(5) . 3_665
N2 La1 Si3 30.20(4) . 3_665
Si2 La1 Si3 85.659(10) . 3_665
Si4 La1 Si3 52.612(14) . 3_665
Si1 La1 Si3 58.996(16) . 3_665
Si3 La1 Si3 164.980(13) . 3_665
N5 Ba2 N5 57.20(7) 12_566 3_565
N5 Ba2 N3 131.68(5) 12_566 .
N5 Ba2 N3 74.55(5) 3_565 .
N5 Ba2 N3 74.55(5) 12_566 10_556
N5 Ba2 N3 131.68(5) 3_565 10_556
N3 Ba2 N3 153.18(7) . 10_556
N5 Ba2 Cl1 100.21(6) 12_566 10_556
N5 Ba2 Cl1 107.75(6) 3_565 10_556
N3 Ba2 Cl1 96.46(9) . 10_556
N3 Ba2 Cl1 81.57(9) 10_556 10_556
N5 Ba2 Cl1 107.75(6) 12_566 .
N5 Ba2 Cl1 100.21(6) 3_565 .
N3 Ba2 Cl1 81.57(9) . .
N3 Ba2 Cl1 96.46(9) 10_556 .
Cl1 Ba2 Cl1 15.31(18) 10_556 .
N5 Ba2 N5 109.01(7) 12_566 11_656
N5 Ba2 N5 137.25(5) 3_565 11_656
N3 Ba2 N5 104.24(5) . 11_656
N3 Ba2 N5 54.26(5) 10_556 11_656
Cl1 Ba2 N5 114.75(6) 10_556 11_656
Cl1 Ba2 N5 122.16(5) . 11_656
N5 Ba2 N5 137.25(5) 12_566 2_655
N5 Ba2 N5 109.01(7) 3_565 2_655
N3 Ba2 N5 54.26(5) . 2_655
N3 Ba2 N5 104.24(5) 10_556 2_655
Cl1 Ba2 N5 122.16(5) 10_556 2_655
Cl1 Ba2 N5 114.75(6) . 2_655
N5 Ba2 N5 50.52(7) 11_656 2_655
N5 Ba2 Si3 80.27(4) 12_566 10_556
N5 Ba2 Si3 125.96(4) 3_565 10_556
N3 Ba2 Si3 133.43(4) . 10_556
N3 Ba2 Si3 31.87(4) 10_556 10_556
Cl1 Ba2 Si3 111.56(8) 10_556 10_556
Cl1 Ba2 Si3 125.31(8) . 10_556
N5 Ba2 Si3 30.53(3) 11_656 10_556
N5 Ba2 Si3 79.21(4) 2_655 10_556
N5 Ba2 Si3 125.96(4) 12_566 .
N5 Ba2 Si3 80.27(4) 3_565 .
N3 Ba2 Si3 31.87(4) . .
N3 Ba2 Si3 133.43(4) 10_556 .
Cl1 Ba2 Si3 125.31(8) 10_556 .
Cl1 Ba2 Si3 111.56(8) . .
N5 Ba2 Si3 79.21(4) 11_656 .
N5 Ba2 Si3 30.53(3) 2_655 .
Si3 Ba2 Si3 104.35(3) 10_556 .
N5 Ba2 N1 56.56(4) 12_566 10_556
N5 Ba2 N1 94.11(4) 3_565 10_556
N3 Ba2 N1 131.38(5) . 10_556
N3 Ba2 N1 52.81(5) 10_556 10_556
Cl1 Ba2 N1 131.55(10) 10_556 10_556
Cl1 Ba2 N1 146.77(10) . 10_556
N5 Ba2 N1 53.84(3) 11_656 10_556
N5 Ba2 N1 88.00(4) 2_655 10_556
Si3 Ba2 N1 31.86(3) 10_556 10_556
Si3 Ba2 N1 100.27(4) . 10_556
N5 Ba2 N1 94.11(4) 12_566 .
N5 Ba2 N1 56.56(4) 3_565 .
N3 Ba2 N1 52.81(5) . .
N3 Ba2 N1 131.38(5) 10_556 .
Cl1 Ba2 N1 146.78(10) 10_556 .
Cl1 Ba2 N1 131.55(10) . .
N5 Ba2 N1 88.00(4) 11_656 .
N5 Ba2 N1 53.84(3) 2_655 .
Si3 Ba2 N1 100.28(4) 10_556 .
Si3 Ba2 N1 31.86(3) . .
N1 Ba2 N1 81.16(8) 10_556 .
N5 Si1 N5 105.04(13) . 10_556
N5 Si1 N6 111.65(8) . 3_665
N5 Si1 N6 111.65(8) 10_556 3_665
N5 Si1 N6 106.66(8) . .
N5 Si1 N6 106.66(8) 10_556 .
N6 Si1 N6 114.56(15) 3_665 .
N5 Si1 La1 133.21(7) . 10_556
N5 Si1 La1 52.30(6) 10_556 10_556
N6 Si1 La1 114.83(4) 3_665 10_556
N6 Si1 La1 57.69(3) . 10_556
N5 Si1 La1 52.30(6) . .
N5 Si1 La1 133.21(7) 10_556 .
N6 Si1 La1 114.83(4) 3_665 .
N6 Si1 La1 57.69(3) . .
La1 Si1 La1 109.51(3) 10_556 .
N5 Si1 Ba2 68.79(7) . 3_665
N5 Si1 Ba2 68.79(7) 10_556 3_665
N6 Si1 Ba2 73.82(9) 3_665 3_665
N6 Si1 Ba2 171.62(9) . 3_665
La1 Si1 Ba2 119.815(16) 10_556 3_665
La1 Si1 Ba2 119.815(16) . 3_665
N5 Si1 Ba2 57.11(7) . 2_665
N5 Si1 Ba2 57.11(7) 10_556 2_665
N6 Si1 Ba2 154.16(9) 3_665 2_665
N6 Si1 Ba2 91.28(9) . 2_665
La1 Si1 Ba2 78.153(15) 10_556 2_665
La1 Si1 Ba2 78.153(15) . 2_665
Ba2 Si1 Ba2 80.339(18) 3_665 2_665
N4 Si2 N4 115.72(5) 2_655 3_665
N4 Si2 N4 115.72(5) 2_655 .
N4 Si2 N4 115.72(5) 3_665 .
N4 Si2 O7 102.11(7) 2_655 .
N4 Si2 O7 102.11(7) 3_665 .
N4 Si2 O7 102.10(7) . .
N4 Si2 La1 60.18(7) 2_655 2_655
N4 Si2 La1 138.20(7) 3_665 2_655
N4 Si2 La1 100.29(7) . 2_655
O7 Si2 La1 47.284(16) . 2_655
N4 Si2 La1 138.20(7) 2_655 .
N4 Si2 La1 100.29(7) 3_665 .
N4 Si2 La1 60.18(7) . .
O7 Si2 La1 47.284(16) . .
La1 Si2 La1 79.03(2) 2_655 .
N4 Si2 La1 100.29(7) 2_655 3_665
N4 Si2 La1 60.18(7) 3_665 3_665
N4 Si2 La1 138.20(7) . 3_665
O7 Si2 La1 47.284(16) . 3_665
La1 Si2 La1 79.03(2) 2_655 3_665
La1 Si2 La1 79.03(3) . 3_665
N5 Si3 N3 109.93(9) 2_655 .
N5 Si3 N2 104.12(9) 2_655 2_655
N3 Si3 N2 109.36(9) . 2_655
N5 Si3 N1 115.59(11) 2_655 .
N3 Si3 N1 105.08(7) . .
N2 Si3 N1 112.74(10) 2_655 .
N5 Si3 Ba2 73.81(7) 2_655 .
N3 Si3 Ba2 62.65(6) . .
N2 Si3 Ba2 169.34(6) 2_655 .
N1 Si3 Ba2 77.09(7) . .
N5 Si3 La1 72.34(7) 2_655 .
N3 Si3 La1 47.88(6) . .
N2 Si3 La1 91.32(6) 2_655 .
N1 Si3 La1 150.14(4) . .
Ba2 Si3 La1 78.067(13) . .
N5 Si3 La1 48.15(6) 2_655 2_655
N3 Si3 La1 121.09(6) . 2_655
N2 Si3 La1 56.02(6) 2_655 2_655
N1 Si3 La1 133.76(3) . 2_655
Ba2 Si3 La1 120.632(18) . 2_655
La1 Si3 La1 74.056(12) . 2_655
N5 Si3 Ba2 51.75(7) 2_655 3
N3 Si3 Ba2 142.43(7) . 3
N2 Si3 Ba2 107.22(6) 2_655 3
N1 Si3 Ba2 67.46(7) . 3
Ba2 Si3 Ba2 79.95(2) . 3
La1 Si3 Ba2 123.613(17) . 3
La1 Si3 Ba2 74.045(12) 2_655 3
N4 Si4 N3 113.68(9) 7_666 2_665
N4 Si4 N2 102.52(9) 7_666 .
N3 Si4 N2 108.11(9) 2_665 .
N4 Si4 N2 114.25(9) 7_666 8_566
N3 Si4 N2 109.70(9) 2_665 8_566
N2 Si4 N2 108.04(10) . 8_566
N4 Si4 La1 50.74(6) 7_666 .
N3 Si4 La1 97.13(7) 2_665 .
N2 Si4 La1 62.19(6) . .
N2 Si4 La1 153.16(6) 8_566 .
Si3 N1 Si3 115.55(7) 3 .
Si3 N1 Si3 115.55(7) 3 2
Si3 N1 Si3 115.55(7) . 2
Si3 N1 Ba2 82.53(5) 3 2
Si3 N1 Ba2 150.75(13) . 2
Si3 N1 Ba2 71.04(5) 2 2
Si3 N1 Ba2 71.04(5) 3 3
Si3 N1 Ba2 82.53(5) . 3
Si3 N1 Ba2 150.75(13) 2 3
Ba2 N1 Ba2 82.25(6) 2 3
Si3 N1 Ba2 150.75(13) 3 .
Si3 N1 Ba2 71.04(5) . .
Si3 N1 Ba2 82.53(5) 2 .
Ba2 N1 Ba2 82.25(6) 2 .
Ba2 N1 Ba2 82.25(6) 3 .
Si3 N2 Si4 116.65(10) 3_665 .
Si3 N2 Si4 119.81(10) 3_665 9_656
Si4 N2 Si4 119.06(10) . 9_656
Si3 N2 La1 93.78(7) 3_665 .
Si4 N2 La1 85.20(7) . .
Si4 N2 La1 111.47(8) 9_656 .
Si4 N3 Si3 114.37(10) 3_565 .
Si4 N3 La1 117.21(9) 3_565 .
Si3 N3 La1 102.04(8) . .
Si4 N3 Ba2 131.17(9) 3_565 .
Si3 N3 Ba2 85.48(7) . .
La1 N3 Ba2 99.58(6) . .
Si2 N4 Si4 120.77(10) . 7_666
Si2 N4 La1 130.79(10) . 7_666
Si4 N4 La1 97.87(8) 7_666 7_666
Si2 N4 La1 88.26(8) . .
Si4 N4 La1 109.67(9) 7_666 .
La1 N4 La1 107.38(6) 7_666 .
Si3 N5 Si1 153.78(12) 3_665 .
Si3 N5 La1 103.24(8) 3_665 .
Si1 N5 La1 96.57(8) . .
Si3 N5 Ba2 100.48(8) 3_665 2_665
Si1 N5 Ba2 92.45(8) . 2_665
La1 N5 Ba2 100.63(6) . 2_665
Si3 N5 Ba2 75.66(7) 3_665 3_665
Si1 N5 Ba2 81.13(7) . 3_665
La1 N5 Ba2 166.82(7) . 3_665
Ba2 N5 Ba2 92.45(5) 2_665 3_665
Si1 N6 Si1 125.44(15) 2_655 .
Si1 N6 La1 101.82(5) 2_655 10_556
Si1 N6 La1 90.46(5) . 10_556
Si1 N6 La1 101.82(5) 2_655 .
Si1 N6 La1 90.46(5) . .
La1 N6 La1 150.18(10) 10_556 .
Si2 O7 La1 100.90(6) . 2_655
Si2 O7 La1 100.90(6) . 3_665
La1 O7 La1 116.51(4) 2_655 3_665
Si2 O7 La1 100.90(6) . .
La1 O7 La1 116.51(4) 2_655 .
La1 O7 La1 116.51(4) 3_665 .
Cl1 Cl1 Ba2 82.34(9) 10_556 .
Cl1 Cl1 Ba2 82.35(9) 10_556 3_565
Ba2 Cl1 Ba2 118.25(4) . 3_565
Cl1 Cl1 Ba2 82.34(9) 10_556 2_665
Ba2 Cl1 Ba2 118.25(4) . 2_665
Ba2 Cl1 Ba2 118.25(4) 3_565 2_665

loop_
_geom_bond_atom_site_label_1
_geom_bond_atom_site_label_2
_geom_bond_distance
_geom_bond_site_symmetry_2
La1 O7 2.4168(6) .
La1 N4 2.5361(19) 7_666
La1 N3 2.5478(18) .
La1 N5 2.6516(19) .
La1 N4 2.804(2) .
La1 N6 2.8137(10) .
La1 N2 2.8796(18) .
La1 Si2 3.2301(9) .
La1 Si4 3.2444(7) .
La1 Si1 3.3292(8) .
La1 Si3 3.3594(7) .
La1 Si3 3.4650(8) 3_665
Ba2 N5 2.8725(19) 12_566
Ba2 N5 2.8725(19) 3_565
Ba2 N3 2.896(2) .
Ba2 N3 2.897(2) 10_556
Ba2 Cl1 3.1535(8) 10_556
Ba2 Cl1 3.1535(8) .
Ba2 N5 3.2224(19) 11_656
Ba2 N5 3.2224(19) 2_655
Ba2 Si3 3.2509(8) 10_556
Ba2 Si3 3.2509(8) .
Ba2 N1 3.351(2) 10_556
Ba2 N1 3.351(2) .
Si1 N5 1.7326(19) .
Si1 N5 1.7327(19) 10_556
Si1 N6 1.742(3) 3_665
Si1 N6 1.757(3) .
Si1 La1 3.3292(8) 10_556
Si1 Ba2 3.4152(9) 3_665
Si1 Ba2 3.4175(9) 2_665
Si2 N4 1.6914(18) 2_655
Si2 N4 1.6914(18) 3_665
Si2 N4 1.6914(18) .
Si2 O7 1.734(3) .
Si2 La1 3.2301(9) 2_655
Si2 La1 3.2301(9) 3_665
Si3 N5 1.7044(19) 2_655
Si3 N3 1.7217(18) .
Si3 N2 1.7467(18) 2_655
Si3 N1 1.8145(9) .
Si3 La1 3.4650(8) 2_655
Si3 Ba2 3.5968(8) 3
Si4 N4 1.7056(19) 7_666
Si4 N3 1.7203(19) 2_665
Si4 N2 1.7547(18) .
Si4 N2 1.7577(19) 8_566
N1 Si3 1.8145(9) 3
N1 Si3 1.8146(9) 2
N1 Ba2 3.350(2) 2
N1 Ba2 3.350(2) 3
N2 Si3 1.7467(18) 3_665
N2 Si4 1.7577(18) 9_656
N3 Si4 1.7203(19) 3_565
N4 Si4 1.7056(18) 7_666
N4 La1 2.5361(19) 7_666
N5 Si3 1.7045(19) 3_665
N5 Ba2 2.8725(19) 2_665
N5 Ba2 3.2224(19) 3_665
N6 Si1 1.743(3) 2_655
N6 La1 2.8137(10) 10_556
O7 La1 2.4168(6) 2_655
O7 La1 2.4168(6) 3_665
Cl1 Cl1 0.840(10) 10_556
Cl1 Ba2 3.1535(8) 3_565
Cl1 Ba2 3.1535(8) 2_665
